data_7251216
loop_
_publ_author_name
'Trollip, Danica B.'
'Barton, Benita'
'Caira, Mino R.'
'Hosten, Eric Cyriel'

_publ_section_title
;
 Chloro-containing host compounds with fused tricyclic moieties and
 diamino linkers: host ability and affinity behaviour in
 pyridine/methylpyridines
;
_journal_name_full CrystEngComm
_journal_paper_doi 10.1039/D5CE00969C
_journal_year 2025
_chemical_formula_moiety 'C40 H30 Cl2 N2 O2, 2(C6 H7 N)'
_chemical_formula_sum 'C52 H44 Cl2 N4 O2'
_chemical_formula_weight 827.81
_chemical_melting_point 'onset of decomposition 362 K'
_chemical_name_common none
_chemical_name_systematic 'N,N'-Bis(9-(4-chlorophenyl)-9-xanthenyl)ethylenediamine 2-methylpyridine clathrate'
_space_group_crystal_system monoclinic
_space_group_IT_number 14
_space_group_name_Hall '-P 2ybc'
_space_group_name_H-M_alt 'P 1 21/c 1'
_atom_sites_solution_hydrogens mixed
_atom_sites_solution_primary direct
_atom_sites_solution_secondary difmap
_audit_creation_method SHELXL-2019/3
_audit_update_record
;
2025-06-10 deposited with the CCDC.	2025-11-04 downloaded from the CCDC.
;
_cell_angle_alpha 90
_cell_angle_beta 96.923(2)
_cell_angle_gamma 90
_cell_formula_units_Z 2
_cell_length_a 10.1122(4)
_cell_length_b 25.8871(10)
_cell_length_c 7.8505(3)
_cell_measurement_reflns_used 9897
_cell_measurement_temperature 100(2)
_cell_measurement_theta_max 28.3
_cell_measurement_theta_min 2.57
_cell_volume 2040.09(14)
_computing_cell_refinement 'SAINT V8.40A, Bruker AXS Inc.: Madison (WI), USA.'
_computing_data_collection 'Apex3 v2019.1-0, Bruker (2019).'
_computing_data_reduction 'SAINT V8.40A, Bruker AXS Inc.: Madison (WI), USA.'
_computing_molecular_graphics 'POV-Ray in interface X-Seed (LJ Barbour, 1999)'
_computing_publication_material 'PLATON (Spek, 1990)'
_computing_structure_refinement 'SHELXL-2019/2 (Sheldrick, 2019)'
_computing_structure_solution 'SHELXS-Version 2018/3 (Sheldrick, 2018)'
_diffrn_ambient_temperature 100(2)
_diffrn_detector_area_resol_mean n/a
_diffrn_measured_fraction_theta_full 0.998
_diffrn_measured_fraction_theta_max 0.999
_diffrn_measurement_device_type 'Bruker D8 VENTURE SCXRD diffractometer'
_diffrn_measurement_method 'omega-and phi-scans, width 1.00 deg.'
_diffrn_radiation_type MoK\a
_diffrn_radiation_wavelength 0.71073
_diffrn_reflns_av_R_equivalents 0.0597
_diffrn_reflns_av_unetI/netI 0.0284
_diffrn_reflns_Laue_measured_fraction_full 0.998
_diffrn_reflns_Laue_measured_fraction_max 0.999
_diffrn_reflns_limit_h_max 13
_diffrn_reflns_limit_h_min -13
_diffrn_reflns_limit_k_max 34
_diffrn_reflns_limit_k_min -34
_diffrn_reflns_limit_l_max 10
_diffrn_reflns_limit_l_min -10
_diffrn_reflns_number 57795
_diffrn_reflns_point_group_measured_fraction_full 0.998
_diffrn_reflns_point_group_measured_fraction_max 0.999
_diffrn_reflns_theta_full 25.242
_diffrn_reflns_theta_max 28.305
_diffrn_reflns_theta_min 2.029
_diffrn_source 'sealed tube'
_exptl_absorpt_coefficient_mu 0.208
_exptl_absorpt_correction_T_max 0.7297
_exptl_absorpt_correction_T_min 0.6732
_exptl_absorpt_correction_type multi-scan
_exptl_absorpt_process_details
;
 SADABS 2016/2: Krause, L., Herbst-Irmer, R., Sheldrick G.M. & Stalke D.,
 J. Appl. Cryst. 48 (2015) 3-10
;
_exptl_crystal_colour colourless
_exptl_crystal_density_diffrn 1.348
_exptl_crystal_description block
_exptl_crystal_F_000 868
_exptl_crystal_recrystallization_method 'Re-crystallisation from solvent: 2-methylpyridine'
_exptl_crystal_size_max 0.150
_exptl_crystal_size_mid 0.120
_exptl_crystal_size_min 0.060
_refine_diff_density_max 0.294
_refine_diff_density_min -0.281
_refine_diff_density_rms 0.048
_refine_ls_extinction_method none
_refine_ls_goodness_of_fit_ref 1.042
_refine_ls_hydrogen_treatment mixed
_refine_ls_matrix_type full
_refine_ls_number_parameters 276
_refine_ls_number_reflns 5072
_refine_ls_number_restraints 0
_refine_ls_restrained_S_all 1.042
_refine_ls_R_factor_all 0.0495
_refine_ls_R_factor_gt 0.0375
_refine_ls_shift/su_max 0.001
_refine_ls_shift/su_mean 0.000
_refine_ls_structure_factor_coef Fsqd
_refine_ls_weighting_details 'w=1/[\s^2^(Fo^2^)+(0.0310P)^2^+1.2769P] where P=(Fo^2^+2Fc^2^)/3'
_refine_ls_weighting_scheme calc
_refine_ls_wR_factor_gt 0.0850
_refine_ls_wR_factor_ref 0.0922
_reflns_Friedel_coverage 0.000
_reflns_number_gt 4247
_reflns_number_total 5072
_reflns_threshold_expression 'I > 2\s(I)'
_cod_data_source_file d5ce00969c2.cif
_cod_data_source_block C_10OF12
_cod_original_sg_symbol_H-M 'P 21/c'
_cod_database_code 7251216
_shelx_shelxl_version_number 2019/3
_shelx_space_group_comment
;
The symmetry employed for this shelxl refinement is uniquely defined
by the following loop, which should always be used as a source of
symmetry information in preference to the above space-group names.
They are only intended as comments.
;
_shelx_estimated_absorpt_t_min 0.969
_shelx_estimated_absorpt_t_max 0.988

loop_
_space_group_symop_operation_xyz
'x, y, z'
'-x, y+1/2, -z+1/2'
'-x, -y, -z'
'x, -y-1/2, z-1/2'

loop_
_atom_site_label
_atom_site_type_symbol
_atom_site_fract_x
_atom_site_fract_y
_atom_site_fract_z
_atom_site_U_iso_or_equiv
_atom_site_adp_type
_atom_site_occupancy
_atom_site_site_symmetry_order
_atom_site_calc_flag
_atom_site_refinement_flags_posn
_atom_site_refinement_flags_adp
_atom_site_refinement_flags_occupancy
_atom_site_disorder_assembly
_atom_site_disorder_group
C1 C 0.56313(14) 0.42880(6) 0.10932(18) 0.0213(3) Uani 1 1 d . . . . .
H1 H 0.491444 0.452694 0.092612 0.026 Uiso 1 1 calc R U . . .
C2 C 0.66072(15) 0.42977(6) 0.00020(18) 0.0256(3) Uani 1 1 d . . . . .
H2 H 0.656165 0.454364 -0.090150 0.031 Uiso 1 1 calc R U . . .
C3 C 0.76549(15) 0.39472(6) 0.02290(19) 0.0263(3) Uani 1 1 d . . . . .
H3 H 0.831602 0.394946 -0.053418 0.032 Uiso 1 1 calc R U . . .
C4 C 0.77373(14) 0.35960(6) 0.15599(19) 0.0236(3) Uani 1 1 d . . . . .
H4 H 0.845503 0.335732 0.172077 0.028 Uiso 1 1 calc R U . . .
C5 C 0.67588(13) 0.35948(5) 0.26648(17) 0.0181(3) Uani 1 1 d . . . . .
C6 C 0.56834(13) 0.39308(5) 0.24427(17) 0.0160(3) Uani 1 1 d . . . . .
C7 C 0.45460(12) 0.38970(5) 0.35557(16) 0.0143(2) Uani 1 1 d . . . . .
C8 C 0.50034(13) 0.35770(5) 0.51634(16) 0.0150(2) Uani 1 1 d . . . . .
C9 C 0.42678(14) 0.35754(5) 0.65581(17) 0.0191(3) Uani 1 1 d . . . . .
H9 H 0.348949 0.378277 0.651611 0.023 Uiso 1 1 calc R U . . .
C10 C 0.46470(15) 0.32780(5) 0.80029(18) 0.0222(3) Uani 1 1 d . . . . .
H10 H 0.413059 0.328148 0.893674 0.027 Uiso 1 1 calc R U . . .
C11 C 0.57875(15) 0.29743(5) 0.80784(18) 0.0227(3) Uani 1 1 d . . . . .
H11 H 0.604997 0.276951 0.906551 0.027 Uiso 1 1 calc R U . . .
C12 C 0.65393(14) 0.29699(5) 0.67212(18) 0.0210(3) Uani 1 1 d . . . . .
H12 H 0.731942 0.276333 0.676939 0.025 Uiso 1 1 calc R U . . .
C13 C 0.61396(13) 0.32724(5) 0.52775(17) 0.0164(3) Uani 1 1 d . . . . .
O14 O 0.69412(9) 0.32361(4) 0.39728(13) 0.0206(2) Uani 1 1 d . . . . .
C15 C 0.33701(12) 0.36307(5) 0.24662(16) 0.0144(2) Uani 1 1 d . . . . .
C16 C 0.32314(13) 0.30942(5) 0.24738(17) 0.0171(3) Uani 1 1 d . . . . .
H16 H 0.384773 0.289277 0.320376 0.021 Uiso 1 1 calc R U . . .
C17 C 0.22103(13) 0.28485(5) 0.14353(17) 0.0189(3) Uani 1 1 d . . . . .
H17 H 0.212788 0.248302 0.145360 0.023 Uiso 1 1 calc R U . . .
C18 C 0.13139(13) 0.31444(5) 0.03724(17) 0.0183(3) Uani 1 1 d . . . . .
C19 C 0.14361(13) 0.36779(5) 0.03138(17) 0.0190(3) Uani 1 1 d . . . . .
H19 H 0.082574 0.387704 -0.043217 0.023 Uiso 1 1 calc R U . . .
C20 C 0.24643(13) 0.39171(5) 0.13619(17) 0.0174(3) Uani 1 1 d . . . . .
H20 H 0.255160 0.428220 0.132555 0.021 Uiso 1 1 calc R U . . .
Cl21 Cl 0.00063(3) 0.28427(2) -0.09002(5) 0.02612(10) Uani 1 1 d . . . . .
N22 N 0.41298(11) 0.44239(4) 0.39601(14) 0.0161(2) Uani 1 1 d . . . . .
H22 H 0.3384(17) 0.4410(6) 0.445(2) 0.024(4) Uiso 1 1 d . . . . .
C23 C 0.51410(13) 0.47138(5) 0.50732(18) 0.0184(3) Uani 1 1 d . . . . .
H23A H 0.603455 0.464114 0.473513 0.022 Uiso 1 1 calc R U . . .
H23B H 0.513536 0.460229 0.627861 0.022 Uiso 1 1 calc R U . . .
C24 C 0.13881(15) 0.48185(6) 0.7031(2) 0.0264(3) Uani 1 1 d . . . . .
H24 H 0.217988 0.501497 0.729516 0.032 Uiso 1 1 calc R U . . .
C25 C 0.02149(16) 0.50203(6) 0.7490(2) 0.0275(3) Uani 1 1 d . . . . .
H25 H 0.020295 0.534424 0.805597 0.033 Uiso 1 1 calc R U . . .
C26 C -0.09387(15) 0.47368(6) 0.70993(19) 0.0261(3) Uani 1 1 d . . . . .
H26 H -0.176760 0.486603 0.736969 0.031 Uiso 1 1 calc R U . . .
C27 C -0.08681(14) 0.42613(6) 0.63076(18) 0.0226(3) Uani 1 1 d . . . . .
H27 H -0.164771 0.405752 0.604783 0.027 Uiso 1 1 calc R U . . .
C28 C 0.03532(14) 0.40840(5) 0.58953(17) 0.0198(3) Uani 1 1 d . . . . .
N29 N 0.14794(12) 0.43638(5) 0.62391(16) 0.0229(3) Uani 1 1 d . . . . .
C30 C 0.04821(15) 0.35702(6) 0.5049(2) 0.0271(3) Uani 1 1 d . . . . .
H30A H 0.067021 0.362309 0.386566 0.041 Uiso 1 1 calc R U . . .
H32C H -0.035187 0.337710 0.504467 0.041 Uiso 1 1 calc R U . . .
H31B H 0.121200 0.337469 0.568317 0.041 Uiso 1 1 calc R U . . .

loop_
_atom_site_aniso_label
_atom_site_aniso_U_11
_atom_site_aniso_U_22
_atom_site_aniso_U_33
_atom_site_aniso_U_23
_atom_site_aniso_U_13
_atom_site_aniso_U_12
C1 0.0188(6) 0.0243(7) 0.0200(7) 0.0030(5) -0.0001(5) -0.0035(5)
C2 0.0243(7) 0.0348(8) 0.0175(7) 0.0044(6) 0.0014(6) -0.0091(6)
C3 0.0206(7) 0.0401(9) 0.0188(7) -0.0034(6) 0.0045(5) -0.0081(6)
C4 0.0177(6) 0.0301(8) 0.0231(7) -0.0049(6) 0.0033(5) -0.0013(5)
C5 0.0180(6) 0.0196(6) 0.0161(6) -0.0021(5) 0.0001(5) -0.0028(5)
C6 0.0155(6) 0.0176(6) 0.0145(6) -0.0016(5) -0.0002(5) -0.0033(5)
C7 0.0150(6) 0.0127(6) 0.0148(6) 0.0000(5) 0.0002(5) 0.0005(5)
C8 0.0162(6) 0.0125(6) 0.0154(6) -0.0008(5) -0.0016(5) -0.0026(5)
C9 0.0206(6) 0.0166(6) 0.0199(7) -0.0008(5) 0.0021(5) -0.0016(5)
C10 0.0313(8) 0.0196(6) 0.0160(6) -0.0001(5) 0.0035(6) -0.0052(6)
C11 0.0324(8) 0.0170(6) 0.0167(6) 0.0033(5) -0.0056(6) -0.0043(5)
C12 0.0219(7) 0.0155(6) 0.0234(7) -0.0005(5) -0.0067(5) 0.0007(5)
C13 0.0166(6) 0.0145(6) 0.0175(6) -0.0017(5) -0.0003(5) -0.0022(5)
O14 0.0188(5) 0.0207(5) 0.0225(5) 0.0019(4) 0.0033(4) 0.0042(4)
C15 0.0143(6) 0.0160(6) 0.0133(6) -0.0012(5) 0.0029(5) -0.0010(5)
C16 0.0167(6) 0.0160(6) 0.0185(6) 0.0003(5) 0.0008(5) 0.0004(5)
C17 0.0198(6) 0.0153(6) 0.0217(7) -0.0027(5) 0.0029(5) -0.0021(5)
C18 0.0154(6) 0.0233(7) 0.0161(6) -0.0057(5) 0.0020(5) -0.0034(5)
C19 0.0179(6) 0.0231(7) 0.0157(6) 0.0000(5) 0.0006(5) 0.0023(5)
C20 0.0189(6) 0.0155(6) 0.0177(6) -0.0004(5) 0.0017(5) -0.0003(5)
Cl21 0.01983(17) 0.02966(19) 0.02720(18) -0.00920(14) -0.00401(13) -0.00449(13)
N22 0.0156(5) 0.0136(5) 0.0183(5) -0.0022(4) -0.0007(4) -0.0003(4)
C23 0.0196(6) 0.0145(6) 0.0195(6) -0.0013(5) -0.0041(5) -0.0003(5)
C24 0.0269(7) 0.0256(7) 0.0270(8) 0.0005(6) 0.0042(6) -0.0056(6)
C25 0.0362(8) 0.0211(7) 0.0266(8) -0.0008(6) 0.0095(6) -0.0003(6)
C26 0.0254(7) 0.0284(8) 0.0258(7) 0.0036(6) 0.0079(6) 0.0033(6)
C27 0.0196(7) 0.0268(7) 0.0214(7) 0.0043(6) 0.0027(5) -0.0014(5)
C28 0.0221(7) 0.0215(6) 0.0157(6) 0.0039(5) 0.0013(5) 0.0002(5)
N29 0.0206(6) 0.0232(6) 0.0248(6) 0.0020(5) 0.0027(5) -0.0007(5)
C30 0.0273(8) 0.0249(7) 0.0291(8) -0.0030(6) 0.0031(6) -0.0009(6)

loop_
_atom_type_symbol
_atom_type_description
_atom_type_scat_dispersion_real
_atom_type_scat_dispersion_imag
_atom_type_scat_source
C C 0.0033 0.0016 'International Tables Vol C Tables 4.2.6.8 and 6.1.1.4'
H H 0.0000 0.0000 'International Tables Vol C Tables 4.2.6.8 and 6.1.1.4'
Cl Cl 0.1484 0.1585 'International Tables Vol C Tables 4.2.6.8 and 6.1.1.4'
N N 0.0061 0.0033 'International Tables Vol C Tables 4.2.6.8 and 6.1.1.4'
O O 0.0106 0.0060 'International Tables Vol C Tables 4.2.6.8 and 6.1.1.4'

loop_
_geom_angle_atom_site_label_1
_geom_angle_atom_site_label_2
_geom_angle_atom_site_label_3
_geom_angle
_geom_angle_site_symmetry_1
_geom_angle_site_symmetry_3
_geom_angle_publ_flag
C2 C1 C6 121.03(13) . . ?
C2 C1 H1 119.5 . . ?
C6 C1 H1 119.5 . . ?
C1 C2 C3 119.90(14) . . ?
C1 C2 H2 120.1 . . ?
C3 C2 H2 120.1 . . ?
C4 C3 C2 120.18(13) . . ?
C4 C3 H3 119.9 . . ?
C2 C3 H3 119.9 . . ?
C3 C4 C5 119.38(14) . . ?
C3 C4 H4 120.3 . . ?
C5 C4 H4 120.3 . . ?
O14 C5 C6 123.22(12) . . ?
O14 C5 C4 115.07(12) . . ?
C6 C5 C4 121.71(13) . . ?
C5 C6 C1 117.77(12) . . ?
C5 C6 C7 121.66(11) . . ?
C1 C6 C7 120.48(12) . . ?
N22 C7 C6 108.93(10) . . ?
N22 C7 C8 112.85(10) . . ?
C6 C7 C8 109.16(10) . . ?
N22 C7 C15 108.20(10) . . ?
C6 C7 C15 106.96(10) . . ?
C8 C7 C15 110.55(10) . . ?
C13 C8 C9 117.59(12) . . ?
C13 C8 C7 121.69(12) . . ?
C9 C8 C7 120.72(11) . . ?
C10 C9 C8 121.50(13) . . ?
C10 C9 H9 119.2 . . ?
C8 C9 H9 119.2 . . ?
C9 C10 C11 119.66(13) . . ?
C9 C10 H10 120.2 . . ?
C11 C10 H10 120.2 . . ?
C12 C11 C10 120.15(13) . . ?
C12 C11 H11 119.9 . . ?
C10 C11 H11 119.9 . . ?
C11 C12 C13 119.27(13) . . ?
C11 C12 H12 120.4 . . ?
C13 C12 H12 120.4 . . ?
O14 C13 C8 123.04(12) . . ?
O14 C13 C12 115.12(12) . . ?
C8 C13 C12 121.83(13) . . ?
C5 O14 C13 117.86(10) . . ?
C16 C15 C20 118.18(12) . . ?
C16 C15 C7 120.92(11) . . ?
C20 C15 C7 120.77(11) . . ?
C17 C16 C15 121.37(12) . . ?
C17 C16 H16 119.3 . . ?
C15 C16 H16 119.3 . . ?
C18 C17 C16 119.06(12) . . ?
C18 C17 H17 120.5 . . ?
C16 C17 H17 120.5 . . ?
C17 C18 C19 121.02(12) . . ?
C17 C18 Cl21 119.55(10) . . ?
C19 C18 Cl21 119.42(11) . . ?
C18 C19 C20 119.11(12) . . ?
C18 C19 H19 120.4 . . ?
C20 C19 H19 120.4 . . ?
C19 C20 C15 121.24(12) . . ?
C19 C20 H20 119.4 . . ?
C15 C20 H20 119.4 . . ?
C23 N22 C7 113.88(10) . . ?
C23 N22 H22 109.4(11) . . ?
C7 N22 H22 109.6(11) . . ?
N22 C23 C23 110.14(13) . 3_666 ?
N22 C23 H23A 109.6 . . ?
C23 C23 H23A 109.6 3_666 . ?
N22 C23 H23B 109.6 . . ?
C23 C23 H23B 109.6 3_666 . ?
H23A C23 H23B 108.1 . . ?
N29 C24 C25 124.18(14) . . ?
N29 C24 H24 117.9 . . ?
C25 C24 H24 117.9 . . ?
C26 C25 C24 118.03(14) . . ?
C26 C25 H25 121.0 . . ?
C24 C25 H25 121.0 . . ?
C25 C26 C27 118.96(14) . . ?
C25 C26 H26 120.5 . . ?
C27 C26 H26 120.5 . . ?
C26 C27 C28 119.51(13) . . ?
C26 C27 H27 120.2 . . ?
C28 C27 H27 120.2 . . ?
N29 C28 C27 121.86(13) . . ?
N29 C28 C30 116.65(12) . . ?
C27 C28 C30 121.50(13) . . ?
C24 N29 C28 117.44(13) . . ?
C28 C30 H30A 109.5 . . ?
C28 C30 H32C 109.5 . . ?
H30A C30 H32C 109.5 . . ?
C28 C30 H31B 109.5 . . ?
H30A C30 H31B 109.5 . . ?
H32C C30 H31B 109.5 . . ?

loop_
_geom_bond_atom_site_label_1
_geom_bond_atom_site_label_2
_geom_bond_distance
_geom_bond_site_symmetry_2
_geom_bond_publ_flag
C1 C2 1.383(2) . ?
C1 C6 1.4024(19) . ?
C1 H1 0.9500 . ?
C2 C3 1.390(2) . ?
C2 H2 0.9500 . ?
C3 C4 1.380(2) . ?
C3 H3 0.9500 . ?
C4 C5 1.3923(19) . ?
C4 H4 0.9500 . ?
C5 O14 1.3802(16) . ?
C5 C6 1.3869(18) . ?
C6 C7 1.5285(18) . ?
C7 N22 1.4733(16) . ?
C7 C8 1.5338(17) . ?
C7 C15 1.5413(17) . ?
C8 C13 1.3875(18) . ?
C8 C9 1.3958(18) . ?
C9 C10 1.3862(19) . ?
C9 H9 0.9500 . ?
C10 C11 1.391(2) . ?
C10 H10 0.9500 . ?
C11 C12 1.381(2) . ?
C11 H11 0.9500 . ?
C12 C13 1.3968(18) . ?
C12 H12 0.9500 . ?
C13 O14 1.3838(16) . ?
C15 C16 1.3961(17) . ?
C15 C20 1.3960(18) . ?
C16 C17 1.3901(18) . ?
C16 H16 0.9500 . ?
C17 C18 1.3865(19) . ?
C17 H17 0.9500 . ?
C18 C19 1.3879(19) . ?
C18 Cl21 1.7430(13) . ?
C19 C20 1.3912(18) . ?
C19 H19 0.9500 . ?
C20 H20 0.9500 . ?
N22 C23 1.4686(16) . ?
N22 H22 0.886(17) . ?
C23 C23 1.511(2) 3_666 ?
C23 H23A 0.9900 . ?
C23 H23B 0.9900 . ?
C24 N29 1.3398(19) . ?
C24 C25 1.383(2) . ?
C24 H24 0.9500 . ?
C25 C26 1.381(2) . ?
C25 H25 0.9500 . ?
C26 C27 1.385(2) . ?
C26 H26 0.9500 . ?
C27 C28 1.392(2) . ?
C27 H27 0.9500 . ?
C28 N29 1.3492(18) . ?
C28 C30 1.499(2) . ?
C30 H30A 0.9800 . ?
C30 H32C 0.9800 . ?
C30 H31B 0.9800 . ?

loop_
_geom_hbond_atom_site_label_D
_geom_hbond_atom_site_label_H
_geom_hbond_atom_site_label_A
_geom_hbond_distance_DH
_geom_hbond_distance_HA
_geom_hbond_distance_DA
_geom_hbond_angle_DHA
_geom_hbond_site_symmetry_A
_geom_hbond_publ_flag
N22 H22 N29 0.886(17) 2.522(18) 3.4006(17) 171.6(15) . yes

loop_
_geom_torsion_atom_site_label_1
_geom_torsion_atom_site_label_2
_geom_torsion_atom_site_label_3
_geom_torsion_atom_site_label_4
_geom_torsion
_geom_torsion_site_symmetry_1
_geom_torsion_site_symmetry_2
_geom_torsion_site_symmetry_3
_geom_torsion_site_symmetry_4
_geom_torsion_publ_flag
C6 C1 C2 C3 0.4(2) . . . . ?
C1 C2 C3 C4 -1.2(2) . . . . ?
C2 C3 C4 C5 0.3(2) . . . . ?
C3 C4 C5 O14 -178.87(12) . . . . ?
C3 C4 C5 C6 1.4(2) . . . . ?
O14 C5 C6 C1 178.15(12) . . . . ?
C4 C5 C6 C1 -2.14(19) . . . . ?
O14 C5 C6 C7 -5.29(19) . . . . ?
C4 C5 C6 C7 174.41(12) . . . . ?
C2 C1 C6 C5 1.2(2) . . . . ?
C2 C1 C6 C7 -175.40(12) . . . . ?
C5 C6 C7 N22 140.71(12) . . . . ?
C1 C6 C7 N22 -42.82(16) . . . . ?
C5 C6 C7 C8 17.08(16) . . . . ?
C1 C6 C7 C8 -166.45(12) . . . . ?
C5 C6 C7 C15 -102.55(13) . . . . ?
C1 C6 C7 C15 73.91(14) . . . . ?
N22 C7 C8 C13 -136.00(12) . . . . ?
C6 C7 C8 C13 -14.72(16) . . . . ?
C15 C7 C8 C13 102.67(13) . . . . ?
N22 C7 C8 C9 45.26(16) . . . . ?
C6 C7 C8 C9 166.54(11) . . . . ?
C15 C7 C8 C9 -76.07(14) . . . . ?
C13 C8 C9 C10 -0.51(19) . . . . ?
C7 C8 C9 C10 178.28(12) . . . . ?
C8 C9 C10 C11 0.2(2) . . . . ?
C9 C10 C11 C12 0.1(2) . . . . ?
C10 C11 C12 C13 -0.1(2) . . . . ?
C9 C8 C13 O14 179.12(11) . . . . ?
C7 C8 C13 O14 0.34(19) . . . . ?
C9 C8 C13 C12 0.51(19) . . . . ?
C7 C8 C13 C12 -178.26(12) . . . . ?
C11 C12 C13 O14 -178.93(12) . . . . ?
C11 C12 C13 C8 -0.2(2) . . . . ?
C6 C5 O14 C13 -11.08(18) . . . . ?
C4 C5 O14 C13 169.20(11) . . . . ?
C8 C13 O14 C5 13.57(18) . . . . ?
C12 C13 O14 C5 -167.74(11) . . . . ?
N22 C7 C15 C16 -153.32(12) . . . . ?
C6 C7 C15 C16 89.46(14) . . . . ?
C8 C7 C15 C16 -29.28(16) . . . . ?
N22 C7 C15 C20 30.84(16) . . . . ?
C6 C7 C15 C20 -86.38(14) . . . . ?
C8 C7 C15 C20 154.89(12) . . . . ?
C20 C15 C16 C17 -1.00(19) . . . . ?
C7 C15 C16 C17 -176.95(12) . . . . ?
C15 C16 C17 C18 0.0(2) . . . . ?
C16 C17 C18 C19 1.0(2) . . . . ?
C16 C17 C18 Cl21 -178.54(10) . . . . ?
C17 C18 C19 C20 -1.0(2) . . . . ?
Cl21 C18 C19 C20 178.55(10) . . . . ?
C18 C19 C20 C15 0.0(2) . . . . ?
C16 C15 C20 C19 1.01(19) . . . . ?
C7 C15 C20 C19 176.96(12) . . . . ?
C6 C7 N22 C23 -66.97(14) . . . . ?
C8 C7 N22 C23 54.44(14) . . . . ?
C15 C7 N22 C23 177.09(11) . . . . ?
C7 N22 C23 C23 160.35(14) . . . 3_666 ?
N29 C24 C25 C26 -0.3(2) . . . . ?
C24 C25 C26 C27 1.4(2) . . . . ?
C25 C26 C27 C28 -1.2(2) . . . . ?
C26 C27 C28 N29 -0.3(2) . . . . ?
C26 C27 C28 C30 179.56(14) . . . . ?
C25 C24 N29 C28 -1.1(2) . . . . ?
C27 C28 N29 C24 1.3(2) . . . . ?
C30 C28 N29 C24 -178.49(13) . . . . ?
